data_7203175
loop_
_publ_author_name
'Covelo, Berta'
'Carballo, Rosa'
'V\'azquez-L\'opez, Ezequiel M.'
'Garc\'ia-Mart\'inez, Emilia'
'Casti\~neiras, Alfonso'
'Balboa, Susana'
'Nicl\'os, Juan'

_publ_section_title
;
 Supramolecular architectures of neutral and cationic complexes of
 transition metals with lactate and 1,10-phenanthroline
;
_journal_issue 2
_journal_name_full CrystEngComm
_journal_page_first 167
_journal_paper_doi 10.1039/b515539h
_journal_volume 8
_journal_year 2006
_chemical_formula_sum 'C15 H17 Br N2 Ni O5'
_chemical_formula_weight 443.93
_chemical_name_systematic
;
?
;
_space_group_IT_number 14
_symmetry_cell_setting monoclinic
_symmetry_space_group_name_Hall '-P 2ybc'
_symmetry_space_group_name_H-M 'P 1 21/c 1'
_atom_sites_solution_hydrogens geom
_atom_sites_solution_primary direct
_atom_sites_solution_secondary difmap
_audit_creation_method SHELXL-97
_cell_angle_alpha 90.00
_cell_angle_beta 94.977(2)
_cell_angle_gamma 90.00
_cell_formula_units_Z 4
_cell_length_a 7.7340(8)
_cell_length_b 9.6848(9)
_cell_length_c 22.313(2)
_cell_measurement_temperature 293(2)
_cell_volume 1665.0(3)
_computing_cell_refinement 'Bruker SMART'
_computing_data_collection 'Bruker SMART'
_computing_data_reduction 'Bruker SHELXTL'
_computing_molecular_graphics 'Bruker SHELXTL'
_computing_publication_material 'Bruker SHELXTL'
_computing_structure_refinement 'SHELXL-97 (Sheldrick, 1997)'
_computing_structure_solution 'SHELXS-97 (Sheldrick, 1990)'
_diffrn_ambient_temperature 293(2)
_diffrn_measured_fraction_theta_full 0.910
_diffrn_measured_fraction_theta_max 0.910
_diffrn_measurement_device_type 'CCD area detector'
_diffrn_measurement_method 'phi and omega scans'
_diffrn_radiation_monochromator graphite
_diffrn_radiation_source 'fine-focus sealed tube'
_diffrn_radiation_type MoK\a
_diffrn_radiation_wavelength 0.71073
_diffrn_reflns_av_R_equivalents 0.0917
_diffrn_reflns_av_sigmaI/netI 0.2717
_diffrn_reflns_limit_h_max 10
_diffrn_reflns_limit_h_min -10
_diffrn_reflns_limit_k_max 10
_diffrn_reflns_limit_k_min -12
_diffrn_reflns_limit_l_max 20
_diffrn_reflns_limit_l_min -29
_diffrn_reflns_number 8781
_diffrn_reflns_theta_full 27.93
_diffrn_reflns_theta_max 27.93
_diffrn_reflns_theta_min 1.83
_exptl_absorpt_coefficient_mu 3.593
_exptl_absorpt_correction_T_max 0.898
_exptl_absorpt_correction_T_min 0.879
_exptl_absorpt_correction_type multi-scan
_exptl_crystal_colour blue
_exptl_crystal_density_diffrn 1.771
_exptl_crystal_density_method 'not measured'
_exptl_crystal_description prism
_exptl_crystal_F_000 896
_exptl_crystal_size_max .08
_exptl_crystal_size_mid .03
_exptl_crystal_size_min .03
_refine_diff_density_max 0.571
_refine_diff_density_min -0.489
_refine_diff_density_rms 0.094
_refine_ls_extinction_method none
_refine_ls_goodness_of_fit_ref 0.736
_refine_ls_hydrogen_treatment mixed
_refine_ls_matrix_type full
_refine_ls_number_parameters 236
_refine_ls_number_reflns 3634
_refine_ls_number_restraints 3
_refine_ls_restrained_S_all 0.736
_refine_ls_R_factor_all 0.1884
_refine_ls_R_factor_gt 0.0515
_refine_ls_shift/su_max 0.000
_refine_ls_shift/su_mean 0.000
_refine_ls_structure_factor_coef Fsqd
_refine_ls_weighting_details 'calc w=1/[\s^2^(Fo^2^)+(0.0068P)^2^+0.0000P] where P=(Fo^2^+2Fc^2^)/3'
_refine_ls_weighting_scheme calc
_refine_ls_wR_factor_gt 0.0565
_refine_ls_wR_factor_ref 0.0756
_reflns_number_gt 1395
_reflns_number_total 3634
_reflns_threshold_expression >2sigma(I)
_cod_data_source_file b515539h.txt
_cod_data_source_block nilphenbr
_cod_depositor_comments
;
The following automatic conversions were performed:
'_symmetry_cell_setting' value 'Monoclinic' changed to 'monoclinic'
according to '/home/saulius/struct/CIF-dictionaries/cif_core.dic'
dictionary named 'cif_core.dic' version 2.4.1 from 2010-06-29.

Automatic conversion script
Id: cif_fix_enum 1527 2010-12-29 10:47:43Z saulius 
;
_cod_original_sg_symbol_H-M P2(1)/c
_cod_database_code 7203175

loop_
_symmetry_equiv_pos_as_xyz
'x, y, z'
'-x, y+1/2, -z+1/2'
'-x, -y, -z'
'x, -y-1/2, z-1/2'

loop_
_atom_site_label
_atom_site_type_symbol
_atom_site_fract_x
_atom_site_fract_y
_atom_site_fract_z
_atom_site_U_iso_or_equiv
_atom_site_adp_type
_atom_site_occupancy
_atom_site_symmetry_multiplicity
_atom_site_calc_flag
_atom_site_refinement_flags
_atom_site_disorder_assembly
_atom_site_disorder_group
Ni Ni 0.34589(11) 0.12052(8) 0.18932(4) 0.0269(2) Uani 1 1 d . . .
O1 O 0.6020(6) 0.1499(4) 0.1809(3) 0.0452(15) Uani 1 1 d D . .
H1A H 0.639(8) 0.233(4) 0.167(3) 0.068 Uiso 1 1 d D . .
H2B H 0.373(8) 0.012(6) 0.297(3) 0.04(2) Uiso 1 1 d . . .
H1B H 0.688(6) 0.091(5) 0.188(3) 0.09(3) Uiso 1 1 d D . .
O2 O 0.4282(7) 0.0109(5) 0.2648(3) 0.0442(15) Uani 1 1 d D . .
H2A H 0.514(5) -0.049(5) 0.263(3) 0.066 Uiso 1 1 d D . .
O11 O 0.3308(5) 0.3001(4) 0.2360(2) 0.0299(12) Uani 1 1 d . . .
O13 O 0.0962(5) 0.1147(5) 0.2160(2) 0.0389(13) Uani 1 1 d . . .
O12 O 0.1721(5) 0.4342(4) 0.2899(2) 0.0409(14) Uani 1 1 d . . .
C11 C 0.1949(9) 0.3296(6) 0.2597(3) 0.0264(18) Uani 1 1 d . . .
C12 C 0.0455(10) 0.2278(7) 0.2503(4) 0.055(2) Uani 1 1 d . . .
H12 H -0.0422 0.2760 0.2237 0.066 Uiso 1 1 calc R . .
C13 C -0.0416(11) 0.1938(8) 0.3025(4) 0.084(3) Uani 1 1 d . . .
H13A H -0.1414 0.1379 0.2908 0.126 Uiso 1 1 calc R . .
H13B H -0.0778 0.2771 0.3211 0.126 Uiso 1 1 calc R . .
H13C H 0.0360 0.1436 0.3305 0.126 Uiso 1 1 calc R . .
N1 N 0.3474(6) -0.0478(5) 0.1318(2) 0.0253(14) Uani 1 1 d . . .
N2 N 0.2647(7) 0.2149(5) 0.1091(3) 0.0292(15) Uani 1 1 d . . .
C101 C 0.3994(8) -0.1760(6) 0.1420(3) 0.035(2) Uani 1 1 d . . .
H101 H 0.4300 -0.2020 0.1816 0.042 Uiso 1 1 calc R . .
C102 C 0.4114(9) -0.2742(7) 0.0974(4) 0.046(2) Uani 1 1 d . . .
H102 H 0.4546 -0.3618 0.1071 0.055 Uiso 1 1 calc R . .
C103 C 0.3593(9) -0.2415(7) 0.0394(4) 0.049(2) Uani 1 1 d . . .
H103 H 0.3621 -0.3074 0.0091 0.059 Uiso 1 1 calc R . .
C104 C 0.3018(9) -0.1082(7) 0.0259(3) 0.0399(19) Uani 1 1 d . . .
C105 C 0.3000(8) -0.0116(6) 0.0738(3) 0.0329(18) Uani 1 1 d . . .
C106 C 0.2565(8) 0.1267(7) 0.0618(3) 0.0298(17) Uani 1 1 d . . .
C107 C 0.2076(9) 0.1720(7) 0.0026(3) 0.0353(19) Uani 1 1 d . . .
C108 C 0.1695(9) 0.3089(8) -0.0070(4) 0.047(2) Uani 1 1 d . . .
H108 H 0.1387 0.3412 -0.0458 0.056 Uiso 1 1 calc R . .
C109 C 0.1772(9) 0.3969(7) 0.0406(3) 0.046(2) Uani 1 1 d . . .
H109 H 0.1494 0.4898 0.0353 0.055 Uiso 1 1 calc R . .
C110 C 0.2279(8) 0.3442(6) 0.0978(3) 0.043(2) Uani 1 1 d . . .
H110 H 0.2359 0.4056 0.1300 0.052 Uiso 1 1 calc R . .
C111 C 0.2471(9) -0.0639(8) -0.0327(4) 0.059(2) Uani 1 1 d . . .
H111 H 0.2424 -0.1276 -0.0640 0.070 Uiso 1 1 calc R . .
C112 C 0.2009(9) 0.0688(8) -0.0451(4) 0.061(2) Uani 1 1 d . . .
H112 H 0.1647 0.0942 -0.0844 0.073 Uiso 1 1 calc R . .
Br Br 0.74367(11) 0.41430(7) 0.11489(4) 0.0503(3) Uani 1 1 d . . .
H13 H 0.025(7) 0.045(5) 0.219(3) 0.03(2) Uiso 1 1 d . . .

loop_
_atom_site_aniso_label
_atom_site_aniso_U_11
_atom_site_aniso_U_22
_atom_site_aniso_U_33
_atom_site_aniso_U_23
_atom_site_aniso_U_13
_atom_site_aniso_U_12
Ni 0.0302(5) 0.0252(5) 0.0256(6) 0.0010(5) 0.0033(4) -0.0008(4)
O1 0.035(3) 0.033(3) 0.068(4) 0.019(3) 0.008(3) 0.010(3)
O2 0.054(4) 0.046(3) 0.034(4) 0.011(3) 0.015(3) 0.027(3)
O11 0.026(3) 0.032(3) 0.032(3) -0.002(2) 0.007(3) -0.005(2)
O13 0.030(3) 0.033(3) 0.056(4) -0.012(3) 0.018(3) -0.011(3)
O12 0.040(3) 0.025(3) 0.057(4) -0.015(2) 0.006(3) 0.002(2)
C11 0.031(5) 0.020(4) 0.027(5) 0.002(3) 0.000(4) -0.002(3)
C12 0.075(6) 0.037(4) 0.060(7) -0.029(5) 0.038(5) -0.006(4)
C13 0.106(8) 0.079(6) 0.075(8) -0.036(6) 0.050(7) -0.035(6)
N1 0.026(4) 0.019(3) 0.030(4) 0.002(3) -0.004(3) -0.002(2)
N2 0.031(4) 0.025(3) 0.031(4) 0.002(3) -0.001(3) 0.006(3)
C101 0.033(5) 0.032(4) 0.039(5) -0.001(4) 0.001(4) -0.003(3)
C102 0.062(6) 0.021(4) 0.053(6) -0.011(4) -0.002(5) 0.004(4)
C103 0.064(6) 0.038(5) 0.044(6) -0.007(5) 0.008(5) -0.001(4)
C104 0.048(5) 0.038(5) 0.034(5) -0.001(5) 0.005(4) 0.000(4)
C105 0.037(5) 0.037(4) 0.025(5) -0.001(4) 0.003(4) 0.006(4)
C106 0.029(4) 0.028(4) 0.032(5) -0.001(4) 0.005(4) -0.004(3)
C107 0.035(5) 0.044(5) 0.028(5) 0.009(4) 0.003(4) -0.002(4)
C108 0.040(5) 0.059(6) 0.039(6) 0.023(5) -0.007(4) 0.001(4)
C109 0.072(6) 0.026(4) 0.037(5) 0.010(4) -0.001(5) 0.009(4)
C110 0.042(5) 0.041(5) 0.046(6) 0.005(4) 0.000(4) 0.011(4)
C111 0.084(7) 0.058(6) 0.034(6) -0.014(5) 0.003(5) 0.001(5)
C112 0.082(7) 0.066(6) 0.033(5) 0.012(5) 0.000(5) -0.005(5)
Br 0.0752(7) 0.0387(4) 0.0401(6) 0.0012(4) 0.0216(5) -0.0045(4)

loop_
_atom_type_symbol
_atom_type_description
_atom_type_scat_dispersion_real
_atom_type_scat_dispersion_imag
_atom_type_scat_source
C C 0.0033 0.0016 'International Tables Vol C Tables 4.2.6.8 and 6.1.1.4'
H H 0.0000 0.0000 'International Tables Vol C Tables 4.2.6.8 and 6.1.1.4'
N N 0.0061 0.0033 'International Tables Vol C Tables 4.2.6.8 and 6.1.1.4'
O O 0.0106 0.0060 'International Tables Vol C Tables 4.2.6.8 and 6.1.1.4'
Ni Ni 0.3393 1.1124 'International Tables Vol C Tables 4.2.6.8 and 6.1.1.4'
Br Br -0.2901 2.4595 'International Tables Vol C Tables 4.2.6.8 and 6.1.1.4'

loop_
_geom_angle_atom_site_label_1
_geom_angle_atom_site_label_2
_geom_angle_atom_site_label_3
_geom_angle
_geom_angle_site_symmetry_1
_geom_angle_site_symmetry_3
_geom_angle_publ_flag
O1 Ni O11 91.56(19) . . ?
O1 Ni O2 85.0(2) . . ?
O11 Ni O2 92.8(2) . . ?
O1 Ni N2 94.8(2) . . ?
O11 Ni N2 92.23(19) . . ?
O2 Ni N2 174.9(2) . . ?
O1 Ni O13 167.0(2) . . ?
O11 Ni O13 77.29(18) . . ?
O2 Ni O13 88.9(2) . . ?
N2 Ni O13 92.3(2) . . ?
O1 Ni N1 89.7(2) . . ?
O11 Ni N1 172.32(19) . . ?
O2 Ni N1 94.8(2) . . ?
N2 Ni N1 80.1(2) . . ?
O13 Ni N1 102.23(19) . . ?
C11 O11 Ni 119.9(4) . . ?
C12 O13 Ni 116.4(4) . . ?
O12 C11 O11 125.6(6) . . ?
O12 C11 C12 117.6(7) . . ?
O11 C11 C12 116.8(6) . . ?
O13 C12 C13 115.8(6) . . ?
O13 C12 C11 109.5(6) . . ?
C13 C12 C11 116.3(7) . . ?
C101 N1 C105 117.4(6) . . ?
C101 N1 Ni 130.5(5) . . ?
C105 N1 Ni 111.8(4) . . ?
C110 N2 C106 117.4(6) . . ?
C110 N2 Ni 129.7(5) . . ?
C106 N2 Ni 112.8(4) . . ?
N1 C101 C102 124.1(7) . . ?
C103 C102 C101 119.4(7) . . ?
C102 C103 C104 119.0(7) . . ?
C103 C104 C111 123.3(7) . . ?
C103 C104 C105 118.3(7) . . ?
C111 C104 C105 118.5(6) . . ?
N1 C105 C106 117.9(6) . . ?
N1 C105 C104 121.7(6) . . ?
C106 C105 C104 120.3(7) . . ?
N2 C106 C105 117.4(6) . . ?
N2 C106 C107 121.6(6) . . ?
C105 C106 C107 121.0(7) . . ?
C108 C107 C106 118.9(7) . . ?
C108 C107 C112 123.7(7) . . ?
C106 C107 C112 117.4(6) . . ?
C109 C108 C107 119.3(7) . . ?
C108 C109 C110 118.3(6) . . ?
N2 C110 C109 124.5(7) . . ?
C112 C111 C104 122.1(7) . . ?
C111 C112 C107 120.6(7) . . ?

loop_
_geom_bond_atom_site_label_1
_geom_bond_atom_site_label_2
_geom_bond_distance
_geom_bond_site_symmetry_2
_geom_bond_publ_flag
Ni O1 2.026(5) . ?
Ni O11 2.037(4) . ?
Ni O2 2.045(5) . ?
Ni N2 2.058(5) . ?
Ni O13 2.070(4) . ?
Ni N1 2.076(5) . ?
O11 C11 1.249(7) . ?
O13 C12 1.412(7) . ?
O12 C11 1.238(7) . ?
C11 C12 1.520(9) . ?
C12 C13 1.433(10) . ?
N1 C101 1.319(7) . ?
N1 C105 1.360(7) . ?
N2 C110 1.304(6) . ?
N2 C106 1.355(7) . ?
C101 C102 1.386(9) . ?
C102 C103 1.360(9) . ?
C103 C104 1.390(8) . ?
C104 C111 1.407(9) . ?
C104 C105 1.420(8) . ?
C105 C106 1.402(8) . ?
C106 C107 1.412(8) . ?
C107 C108 1.371(8) . ?
C107 C112 1.457(9) . ?
C108 C109 1.359(9) . ?
C109 C110 1.400(8) . ?
C111 C112 1.356(9) . ?

loop_
_geom_hbond_atom_site_label_D
_geom_hbond_atom_site_label_H
_geom_hbond_atom_site_label_A
_geom_hbond_distance_DH
_geom_hbond_distance_HA
_geom_hbond_distance_DA
_geom_hbond_angle_DHA
_geom_hbond_site_symmetry_A
O1 H1A Br 0.91(2) 2.30(3) 3.195(5) 168(6) .
O2 H2B Br 0.87(6) 2.42(6) 3.235(6) 155(5) 2_645
O1 H1B O12 0.88(2) 1.90(3) 2.765(6) 166(7) 2_645
O2 H2A O11 0.886(19) 1.89(2) 2.766(6) 169(6) 2_645
O13 H13 O12 0.88(5) 1.86(5) 2.708(6) 162(5) 2_545
C101 H101 O11 0.93 2.49 3.290(8) 144.1 2_645
